data_7217370
loop_
_publ_author_name
'Wang, Lei'
'Xue, Ruiyu'
'Li, Yuanxin'
'Zhao, Yiran'
'Liu, Faqian'
'Huang, Keke'

_publ_section_title
;
 Hydrogen-bonding patterns in a series of multi-component molecular solids
 formed by 2,3,5,6-tetramethylpyrazine with selected carboxylic acids
;
_journal_issue 30
_journal_name_full CrystEngComm
_journal_page_first 7074
_journal_paper_doi 10.1039/C4CE00749B
_journal_volume 16
_journal_year 2014
_chemical_formula_moiety 'C11 H13 N2 O5'
_chemical_formula_sum 'C11 H13 N2 O5'
_chemical_formula_weight 253.23
_chemical_name_systematic
; 
 ? 
;
_space_group_IT_number 14
_symmetry_cell_setting monoclinic
_symmetry_space_group_name_Hall '-P 2ybc'
_symmetry_space_group_name_H-M 'P 1 21/c 1'
_atom_sites_solution_hydrogens geom
_atom_sites_solution_primary direct
_atom_sites_solution_secondary difmap
_audit_creation_method SHELXL-97
_cell_angle_alpha 90.00
_cell_angle_beta 92.804(2)
_cell_angle_gamma 90.00
_cell_formula_units_Z 4
_cell_length_a 7.3345(7)
_cell_length_b 10.9381(11)
_cell_length_c 15.0352(15)
_cell_measurement_temperature 293(2)
_cell_volume 1204.8(2)
_computing_structure_refinement 'SHELXL-97 (Sheldrick, 1997)'
_computing_structure_solution 'SHELXS-97 (Sheldrick, 1990)'
_diffrn_ambient_temperature 293(2)
_diffrn_measured_fraction_theta_full 0.972
_diffrn_measured_fraction_theta_max 0.972
_diffrn_radiation_monochromator graphite
_diffrn_radiation_source 'fine-focus sealed tube'
_diffrn_radiation_type MoK\a
_diffrn_radiation_wavelength 0.71073
_diffrn_reflns_av_R_equivalents 0.0982
_diffrn_reflns_av_sigmaI/netI 0.0660
_diffrn_reflns_limit_h_max 9
_diffrn_reflns_limit_h_min -9
_diffrn_reflns_limit_k_max 14
_diffrn_reflns_limit_k_min -14
_diffrn_reflns_limit_l_max 20
_diffrn_reflns_limit_l_min -10
_diffrn_reflns_number 7473
_diffrn_reflns_theta_full 28.27
_diffrn_reflns_theta_max 28.27
_diffrn_reflns_theta_min 2.30
_exptl_absorpt_coefficient_mu 0.112
_exptl_absorpt_correction_T_max 0.0001
_exptl_absorpt_correction_T_min 0.0001
_exptl_absorpt_correction_type empirical
_exptl_absorpt_process_details SADABS
_exptl_crystal_colour colorless
_exptl_crystal_density_diffrn 1.396
_exptl_crystal_density_method 'not measured'
_exptl_crystal_description block
_exptl_crystal_F_000 532
_exptl_crystal_size_max 0.25
_exptl_crystal_size_mid 0.20
_exptl_crystal_size_min 0.16
_refine_diff_density_max 0.360
_refine_diff_density_min -0.339
_refine_diff_density_rms 0.084
_refine_ls_extinction_method none
_refine_ls_goodness_of_fit_ref 1.042
_refine_ls_hydrogen_treatment mixed
_refine_ls_matrix_type full
_refine_ls_number_parameters 179
_refine_ls_number_reflns 2903
_refine_ls_number_restraints 4
_refine_ls_restrained_S_all 1.044
_refine_ls_R_factor_all 0.0712
_refine_ls_R_factor_gt 0.0597
_refine_ls_shift/su_max 0.013
_refine_ls_shift/su_mean 0.002
_refine_ls_structure_factor_coef Fsqd
_refine_ls_weighting_details 'calc w=1/[\s^2^(Fo^2^)+(0.0899P)^2^+0.1825P] where P=(Fo^2^+2Fc^2^)/3'
_refine_ls_weighting_scheme calc
_refine_ls_wR_factor_gt 0.1634
_refine_ls_wR_factor_ref 0.1768
_reflns_number_gt 2257
_reflns_number_total 2903
_reflns_threshold_expression >2sigma(I)
_cod_duplicate_entry 7215855
_cod_data_source_file c4ce00749b2.cif
_cod_data_source_block compound3
_cod_depositor_comments
;
The following automatic conversions were performed:

'_symmetry_cell_setting' value 'Monoclinic' changed to 'monoclinic'
according to
/usr/data/users/saulius/crontab/automatic-downloads/current/RSC/lib/dictionaries/cif_core.dic
dictionary named 'cif_core.dic' version 2.4.2 from 2011-04-26.

Automatic conversion script
Id: cif_fix_values 2281 2013-09-26 08:29:07Z andrius 
;
_cod_original_sg_symbol_H-M P21/c
_cod_database_code 7217370

loop_
_symmetry_equiv_pos_as_xyz
'x, y, z'
'-x, y+1/2, -z+1/2'
'-x, -y, -z'
'x, -y-1/2, z-1/2'

loop_
_atom_site_label
_atom_site_type_symbol
_atom_site_fract_x
_atom_site_fract_y
_atom_site_fract_z
_atom_site_U_iso_or_equiv
_atom_site_adp_type
_atom_site_occupancy
_atom_site_symmetry_multiplicity
_atom_site_calc_flag
_atom_site_refinement_flags
N1 N 0.15675(17) 0.62120(12) 0.42586(8) 0.0406(3) Uani 1 1 d .
O4 O 0.3406(2) 0.35264(13) 0.52283(9) 0.0609(4) Uani 1 1 d .
O2 O -0.0078(2) 0.76430(12) 0.29879(8) 0.0642(4) Uani 1 1 d .
N2 N 0.44667(18) 0.12042(13) 0.49659(9) 0.0473(3) Uani 1 1 d .
O3 O -0.0156(2) 0.91906(12) 0.39377(9) 0.0632(4) Uani 1 1 d D
O1 O 0.2997(2) 0.40341(14) 0.37967(9) 0.0710(4) Uani 1 1 d .
C7 C 0.0964(2) 0.73053(14) 0.44899(9) 0.0414(3) Uani 1 1 d .
C8 C 0.2310(3) 0.58004(19) 0.57930(11) 0.0574(5) Uani 1 1 d .
H8 H 0.2759 0.5258 0.6227 0.080 Uiso 1 1 calc .
C11 C 0.0193(2) 0.80584(15) 0.37273(10) 0.0448(4) Uani 1 1 d .
C4 C 0.5009(2) 0.06918(16) 0.57464(10) 0.0451(4) Uani 1 1 d .
C10 C 0.2898(2) 0.42738(16) 0.45792(11) 0.0475(4) Uani 1 1 d .
C9 C 0.2240(2) 0.54770(15) 0.48999(10) 0.0425(4) Uani 1 1 d .
C6 C 0.1019(3) 0.77249(17) 0.53629(11) 0.0569(5) Uani 1 1 d .
H6 H 0.0613 0.8505 0.5500 0.080 Uiso 1 1 calc .
C3 C 0.4451(2) 0.05275(16) 0.42183(10) 0.0475(4) Uani 1 1 d .
C2 C 0.5006(3) 0.14774(18) 0.65644(11) 0.0562(4) Uani 1 1 d .
H2A H 0.4585 0.2283 0.6404 0.080 Uiso 1 1 calc .
H2B H 0.6221 0.1526 0.6829 0.080 Uiso 1 1 calc .
H2C H 0.4209 0.1126 0.6983 0.080 Uiso 1 1 calc .
C5 C 0.1700(3) 0.6939(2) 0.60223(11) 0.0692(6) Uani 1 1 d .
H5 H 0.1744 0.7182 0.6616 0.080 Uiso 1 1 calc .
C1 C 0.3849(3) 0.1137(2) 0.33605(13) 0.0684(6) Uani 1 1 d .
H1A H 0.3535 0.1973 0.3474 0.080 Uiso 1 1 calc .
H1B H 0.2804 0.0718 0.3100 0.080 Uiso 1 1 calc .
H1C H 0.4824 0.1112 0.2957 0.080 Uiso 1 1 calc .
O1W O 0.1416(3) 0.54290(14) 0.23783(9) 0.0713(5) Uani 1 1 d D
H1WB H 0.089(3) 0.6036(18) 0.2588(16) 0.082(8) Uiso 1 1 d D
H3 H -0.056(3) 0.961(2) 0.3481(14) 0.081(7) Uiso 1 1 d D
H1WA H 0.181(4) 0.499(2) 0.2783(16) 0.103(10) Uiso 1 1 d D
H4 H 0.378(3) 0.275(3) 0.5022(17) 0.085(8) Uiso 1 1 d .

loop_
_atom_site_aniso_label
_atom_site_aniso_U_11
_atom_site_aniso_U_22
_atom_site_aniso_U_33
_atom_site_aniso_U_23
_atom_site_aniso_U_13
_atom_site_aniso_U_12
N1 0.0500(7) 0.0351(7) 0.0367(6) -0.0006(5) 0.0045(5) 0.0003(5)
O4 0.0826(9) 0.0470(8) 0.0529(7) 0.0093(6) 0.0015(6) 0.0165(6)
O2 0.1069(10) 0.0454(7) 0.0395(6) -0.0044(5) -0.0047(6) 0.0178(7)
N2 0.0577(8) 0.0417(7) 0.0428(7) 0.0059(5) 0.0040(6) 0.0075(6)
O3 0.1077(11) 0.0346(7) 0.0468(7) -0.0035(5) -0.0004(7) 0.0119(6)
O1 0.1139(11) 0.0505(8) 0.0480(7) -0.0029(6) -0.0021(7) 0.0288(8)
C7 0.0533(8) 0.0355(8) 0.0360(7) -0.0019(5) 0.0074(6) -0.0013(6)
C8 0.0779(11) 0.0577(11) 0.0367(8) 0.0055(7) 0.0033(7) 0.0082(9)
C11 0.0612(9) 0.0349(8) 0.0388(7) -0.0011(6) 0.0087(6) 0.0034(6)
C4 0.0510(8) 0.0442(9) 0.0402(7) 0.0055(6) 0.0044(6) 0.0037(6)
C10 0.0545(9) 0.0413(9) 0.0467(8) 0.0038(6) 0.0011(7) 0.0047(7)
C9 0.0472(7) 0.0407(8) 0.0399(7) 0.0018(6) 0.0050(6) -0.0007(6)
C6 0.0860(12) 0.0459(10) 0.0394(8) -0.0071(7) 0.0078(8) 0.0097(8)
C3 0.0570(9) 0.0448(9) 0.0409(8) 0.0074(6) 0.0036(6) 0.0068(7)
C2 0.0757(11) 0.0498(10) 0.0431(8) 0.0022(7) 0.0040(8) 0.0046(8)
C5 0.1093(16) 0.0649(13) 0.0333(8) -0.0057(8) 0.0039(9) 0.0133(11)
C1 0.1056(15) 0.0550(11) 0.0437(9) 0.0085(8) -0.0044(9) 0.0189(11)
O1W 0.1267(13) 0.0416(8) 0.0449(7) -0.0092(6) -0.0024(8) 0.0104(8)

loop_
_atom_type_symbol
_atom_type_description
_atom_type_scat_dispersion_real
_atom_type_scat_dispersion_imag
_atom_type_scat_source
C C 0.0033 0.0016 'International Tables Vol C Tables 4.2.6.8 and 6.1.1.4'
H H 0.0000 0.0000 'International Tables Vol C Tables 4.2.6.8 and 6.1.1.4'
N N 0.0061 0.0033 'International Tables Vol C Tables 4.2.6.8 and 6.1.1.4'
O O 0.0106 0.0060 'International Tables Vol C Tables 4.2.6.8 and 6.1.1.4'

loop_
_geom_angle_atom_site_label_1
_geom_angle_atom_site_label_2
_geom_angle_atom_site_label_3
_geom_angle
_geom_angle_site_symmetry_1
_geom_angle_site_symmetry_3
C7 N1 C9 118.08(13) . .
C10 O4 H4 112.9(16) . .
C4 N2 C3 119.37(14) . .
C11 O3 H3 112.0(18) . .
N1 C7 C6 123.41(15) . .
N1 C7 C11 114.38(13) . .
C6 C7 C11 122.21(15) . .
C5 C8 C9 118.51(16) . .
C5 C8 H8 120.7 . .
C9 C8 H8 120.7 . .
O2 C11 O3 123.64(15) . .
O2 C11 C7 122.38(15) . .
O3 C11 C7 113.98(13) . .
N2 C4 C3 120.32(15) . 3_656
N2 C4 C2 117.70(15) . .
C3 C4 C2 121.97(14) 3_656 .
O1 C10 O4 123.98(17) . .
O1 C10 C9 122.78(15) . .
O4 C10 C9 113.21(14) . .
N1 C9 C8 122.81(15) . .
N1 C9 C10 114.42(13) . .
C8 C9 C10 122.77(15) . .
C5 C6 C7 117.61(17) . .
C5 C6 H6 121.2 . .
C7 C6 H6 121.2 . .
N2 C3 C4 120.31(14) . 3_656
N2 C3 C1 117.64(16) . .
C4 C3 C1 122.05(16) 3_656 .
C4 C2 H2A 109.5 . .
C4 C2 H2B 109.5 . .
H2A C2 H2B 109.5 . .
C4 C2 H2C 109.5 . .
H2A C2 H2C 109.5 . .
H2B C2 H2C 109.5 . .
C8 C5 C6 119.54(16) . .
C8 C5 H5 120.2 . .
C6 C5 H5 120.2 . .
C3 C1 H1A 109.5 . .
C3 C1 H1B 109.5 . .
H1A C1 H1B 109.5 . .
C3 C1 H1C 109.5 . .
H1A C1 H1C 109.5 . .
H1B C1 H1C 109.5 . .
H1WB O1W H1WA 110(2) . .

loop_
_geom_bond_atom_site_label_1
_geom_bond_atom_site_label_2
_geom_bond_distance
_geom_bond_site_symmetry_2
N1 C7 1.327(2) .
N1 C9 1.331(2) .
O4 C10 1.313(2) .
O4 H4 0.95(3) .
O2 C11 1.2083(19) .
N2 C4 1.3431(19) .
N2 C3 1.345(2) .
O3 C11 1.307(2) .
O3 H3 0.866(16) .
O1 C10 1.211(2) .
C7 C6 1.389(2) .
C7 C11 1.500(2) .
C8 C5 1.373(3) .
C8 C9 1.387(2) .
C8 H8 0.9300 .
C4 C3 1.391(2) 3_656
C4 C2 1.500(2) .
C10 C9 1.490(2) .
C6 C5 1.387(3) .
C6 H6 0.9300 .
C3 C4 1.391(2) 3_656
C3 C1 1.499(2) .
C2 H2A 0.9600 .
C2 H2B 0.9600 .
C2 H2C 0.9600 .
C5 H5 0.9300 .
C1 H1A 0.9600 .
C1 H1B 0.9600 .
C1 H1C 0.9600 .
O1W H1WB 0.838(16) .
O1W H1WA 0.814(16) .
